data_1526839
loop_
_publ_author_name
'Leclaire, A.'
'Borel, M.M.'
'Raveau, B.'

_publ_section_title
;
 A vanadium(IV) diphosphate with an intersecting tunnel structure, Pb V O
 P2 O7
;
_journal_name_full 'Journal of Solid State Chemistry'
_journal_page_first 354
_journal_page_last 357
_journal_volume 162
_journal_year 2001
_chemical_formula_sum 'O8 P2 Pb V'
_chemical_name_systematic 'Pb (V O) (P2 O7)'
_space_group_IT_number 62
_symmetry_space_group_name_Hall '-P 2ac 2n'
_symmetry_space_group_name_H-M 'P n m a'
_cell_angle_alpha 90
_cell_angle_beta 90
_cell_angle_gamma 90
_cell_formula_units_Z 4
_cell_length_a 8.8989
_cell_length_b 7.5341
_cell_length_c 9.142
_cell_volume 612.927
_citation_journal_id_ASTM JSSCBI
_cod_data_source_file Leclaire_JSSCBI_2001_1732.cif
_cod_data_source_block O8P2Pb1V1
_cod_original_cell_volume 612.9272
_cod_original_formula_sum 'O8 P2 Pb1 V1'
_cod_database_code 1526839

loop_
_symmetry_equiv_pos_as_xyz
x,y,z
-x+1/2,-y,z+1/2
x+1/2,-y+1/2,-z+1/2
-x,y+1/2,-z
-x,-y,-z
x-1/2,y,-z-1/2
-x-1/2,y-1/2,z-1/2
x,-y-1/2,z

loop_
_atom_site_label
_atom_site_type_symbol
_atom_site_fract_x
_atom_site_fract_y
_atom_site_fract_z
_atom_site_occupancy
_atom_site_U_iso_or_equiv
Pb1 Pb+2 0.06393 0.25 0.09732 1 0.0
O5 O-2 0.4023 0.556 0.389 1 0.0
V1 V+4 0.5 0.4654 -0.0046 0.5 0.0
O3 O-2 0.324 0.46 0.1335 1 0.0
O4 O-2 0.232 0.75 0.228 1 0.0
O1 O-2 0.504 0.25 -0.036 1 0.0
O2 O-2 0.6375 0.463 0.1693 1 0.0
P1 P+5 0.2793 0.5519 0.2769 1 0.0
